data_4076265
loop_
_publ_author_name
'Kaur, Harneet'
'Zinn, Fabiano Kauer'
'Stevens, Edwin D.'
'Nolan, Steven P.'

_publ_section_title
;
 (NHC)CuI(NHC = N-Heterocyclic Carbene) Complexes as Efficient Catalysts
 for the Reduction of Carbonyl Compounds
;
_journal_issue 5
_journal_name_full Organometallics
_journal_page_first 1157
_journal_paper_doi 10.1021/om034285a
_journal_volume 23
_journal_year 2004
_chemical_formula_sum 'C27 H36 Cl Cu N2'
_chemical_formula_weight 487.57
_chemical_name_systematic
; 
 ? 
;
_space_group_IT_number 56
_symmetry_cell_setting orthorhombic
_symmetry_space_group_name_Hall '-P 2ab 2ac'
_symmetry_space_group_name_H-M 'P c c n'
_atom_sites_solution_hydrogens geom
_atom_sites_solution_primary direct
_atom_sites_solution_secondary difmap
_audit_creation_method SHELXL-97
_cell_angle_alpha 90.00
_cell_angle_beta 90.00
_cell_angle_gamma 90.00
_cell_formula_units_Z 4
_cell_length_a 10.6855(10)
_cell_length_b 12.7453(12)
_cell_length_c 19.1833(18)
_cell_measurement_reflns_used 10508
_cell_measurement_temperature 150(2)
_cell_measurement_theta_max 26.341
_cell_measurement_theta_min 2.124
_cell_volume 2612.6(4)
_computing_cell_refinement 'Bruker SMART'
_computing_data_collection 'Bruker SMART'
_computing_data_reduction 'Bruker SAINT'
_computing_molecular_graphics 'Bruker SHELXTL'
_computing_publication_material 'Bruker SHELXTL'
_computing_structure_refinement 'SHELXL-97 (Sheldrick, 1997)'
_computing_structure_solution 'SHELXS-97 (Sheldrick, 1990)'
_diffrn_ambient_temperature 150(2)
_diffrn_measured_fraction_theta_full 0.999
_diffrn_measured_fraction_theta_max 0.999
_diffrn_measurement_device_type 'CCD area detector'
_diffrn_measurement_method 'phi and omega scans'
_diffrn_radiation_monochromator graphite
_diffrn_radiation_source 'fine-focus sealed tube'
_diffrn_radiation_type MoK\a
_diffrn_radiation_wavelength 0.71073
_diffrn_reflns_av_R_equivalents 0.0312
_diffrn_reflns_av_sigmaI/netI 0.0134
_diffrn_reflns_limit_h_max 11
_diffrn_reflns_limit_h_min -11
_diffrn_reflns_limit_k_max 13
_diffrn_reflns_limit_k_min -13
_diffrn_reflns_limit_l_max 20
_diffrn_reflns_limit_l_min -20
_diffrn_reflns_number 19466
_diffrn_reflns_theta_full 22.49
_diffrn_reflns_theta_max 22.49
_diffrn_reflns_theta_min 2.49
_exptl_absorpt_coefficient_mu 0.954
_exptl_absorpt_correction_T_max 1.000000
_exptl_absorpt_correction_T_min 0.810105
_exptl_absorpt_correction_type empirical
_exptl_crystal_colour colorless
_exptl_crystal_density_diffrn 1.240
_exptl_crystal_density_meas 0
_exptl_crystal_density_method 'not measured'
_exptl_crystal_description needle
_exptl_crystal_F_000 1032
_exptl_crystal_size_max 0.55
_exptl_crystal_size_mid 0.40
_exptl_crystal_size_min 0.35
_refine_diff_density_max 0.692
_refine_diff_density_min -0.449
_refine_diff_density_rms 0.172
_refine_ls_extinction_method none
_refine_ls_goodness_of_fit_ref 1.086
_refine_ls_hydrogen_treatment mixed
_refine_ls_matrix_type full
_refine_ls_number_parameters 181
_refine_ls_number_reflns 1717
_refine_ls_number_restraints 130
_refine_ls_restrained_S_all 1.073
_refine_ls_R_factor_all 0.0568
_refine_ls_R_factor_gt 0.0359
_refine_ls_shift/su_max 0.014
_refine_ls_shift/su_mean 0.005
_refine_ls_structure_factor_coef Fsqd
_refine_ls_weighting_details 'calc w=1/[\s^2^(Fo^2^)+(0.2000P)^2^+0.0000P] where P=(Fo^2^+2Fc^2^)/3'
_refine_ls_weighting_scheme calc
_refine_ls_wR_factor_gt 0.1410
_refine_ls_wR_factor_ref 0.1712
_reflns_number_gt 1209
_reflns_number_total 1717
_reflns_threshold_expression >2sigma(I)
_cod_data_source_file om034285asi20031107_035155.cif
_cod_data_source_block nol138m
_cod_depositor_comments
;
The following automatic conversions were performed:

'_symmetry_cell_setting' value 'Orthorhombic' changed to
'orthorhombic' according to
/home/saulius/struct/CIF-dictionaries/cif_core.dic dictionary named
'cif_core.dic' version 2.4.1 from 2010-06-29.

Automatic conversion script
Id: cif_fix_values 1715 2011-07-08 13:25:40Z adriana 
;
_cod_original_sg_symbol_H-M Pccn
_cod_database_code 4076265

loop_
_symmetry_equiv_pos_as_xyz
'x, y, z'
'-x+1/2, -y+1/2, z'
'-x, y+1/2, -z+1/2'
'x+1/2, -y, -z+1/2'
'-x, -y, -z'
'x-1/2, y-1/2, -z'
'x, -y-1/2, z-1/2'
'-x-1/2, y, z-1/2'

loop_
_atom_site_label
_atom_site_type_symbol
_atom_site_fract_x
_atom_site_fract_y
_atom_site_fract_z
_atom_site_U_iso_or_equiv
_atom_site_adp_type
_atom_site_occupancy
_atom_site_symmetry_multiplicity
_atom_site_calc_flag
_atom_site_refinement_flags
Cu1 Cu -0.2500 0.2500 0.27661(5) 0.0446(9) Uani 1 2 d SU
Cl1 Cl -0.2500 0.2500 0.16769(15) 0.0545(11) Uani 1 2 d SU
C1 C -0.1741(6) 0.4316(4) 0.3943(3) 0.0604(15) Uani 1 1 d U
N1 N -0.2197(5) 0.3304(4) 0.4184(3) 0.0631(14) Uani 1 1 d U
C2 C -0.2627(6) 0.5079(5) 0.3786(3) 0.0639(17) Uani 1 1 d U
C3 C -0.2178(8) 0.6040(6) 0.3547(4) 0.0784(19) Uani 1 1 d U
H3 H -0.278(6) 0.659(6) 0.338(4) 0.10(2) Uiso 1 1 d .
C4 C -0.0915(8) 0.6198(6) 0.3462(4) 0.086(2) Uani 1 1 d U
H4 H -0.073(7) 0.689(7) 0.335(4) 0.10(2) Uiso 1 1 d .
C5 C -0.0056(8) 0.5429(6) 0.3634(4) 0.0764(18) Uani 1 1 d U
H5 H 0.079(5) 0.562(4) 0.350(3) 0.040(12) Uiso 1 1 d .
C6 C -0.0465(6) 0.4465(5) 0.3867(3) 0.0654(16) Uani 1 1 d U
C7 C -0.4038(7) 0.4906(6) 0.3896(4) 0.0743(18) Uani 1 1 d U
H7 H -0.417(4) 0.421(4) 0.414(2) 0.036(11) Uiso 1 1 d .
C8 C -0.4630(8) 0.5831(7) 0.4316(6) 0.093(2) Uani 1 1 d U
H8A H -0.554(7) 0.559(5) 0.434(4) 0.077(18) Uiso 1 1 d .
H8B H -0.452(6) 0.580(5) 0.478(4) 0.07(2) Uiso 1 1 d .
H8C H -0.454(8) 0.655(8) 0.393(6) 0.16(4) Uiso 1 1 d .
C9 C -0.4679(7) 0.4776(7) 0.3203(4) 0.095(2) Uani 1 1 d U
H9A H -0.4531 0.5400 0.2916 0.142 Uiso 1 1 calc R
H9B H -0.5581 0.4688 0.3277 0.142 Uiso 1 1 calc R
H9C H -0.4344 0.4157 0.2966 0.142 Uiso 1 1 calc R
C10 C 0.0476(7) 0.3583(6) 0.4018(4) 0.0759(18) Uani 1 1 d U
H10 H -0.004(5) 0.311(5) 0.421(3) 0.063(17) Uiso 1 1 d .
C11 C 0.1595(8) 0.3951(7) 0.4453(5) 0.106(3) Uani 1 1 d U
H11A H 0.2087 0.4457 0.4184 0.159 Uiso 1 1 calc R
H11B H 0.2120 0.3346 0.4572 0.159 Uiso 1 1 calc R
H11C H 0.1293 0.4284 0.4882 0.159 Uiso 1 1 calc R
C12 C 0.0899(7) 0.3079(6) 0.3341(4) 0.088(2) Uani 1 1 d U
H12A H 0.1321 0.3605 0.3051 0.133 Uiso 1 1 calc R
H12B H 0.0170 0.2803 0.3091 0.133 Uiso 1 1 calc R
H12C H 0.1480 0.2504 0.3443 0.133 Uiso 1 1 calc R
C13 C -0.2500 0.2500 0.3784(4) 0.0297(18) Uani 1 2 d SU
C14 C -0.2317(6) 0.3014(6) 0.4865(4) 0.0647(19) Uani 1 1 d U
H14 H -0.211(8) 0.350(6) 0.527(3) 0.061(18) Uiso 1 1 d .

loop_
_atom_site_aniso_label
_atom_site_aniso_U_11
_atom_site_aniso_U_22
_atom_site_aniso_U_33
_atom_site_aniso_U_23
_atom_site_aniso_U_13
_atom_site_aniso_U_12
Cu1 0.0526(14) 0.0484(14) 0.0328(13) 0.000 0.000 0.0024(3)
Cl1 0.066(2) 0.068(2) 0.0297(18) 0.000 0.000 0.0161(8)
C1 0.070(3) 0.054(3) 0.057(3) -0.002(2) -0.002(2) -0.001(2)
N1 0.083(3) 0.050(3) 0.057(3) -0.007(2) -0.004(2) 0.001(2)
C2 0.075(3) 0.055(3) 0.062(4) 0.005(3) 0.000(2) 0.006(2)
C3 0.090(4) 0.059(3) 0.086(5) 0.007(3) 0.011(4) 0.008(3)
C4 0.095(4) 0.065(4) 0.098(5) -0.005(3) 0.027(4) -0.003(3)
C5 0.082(4) 0.068(3) 0.079(4) -0.011(3) 0.015(3) -0.007(3)
C6 0.070(3) 0.058(3) 0.068(4) -0.009(3) 0.001(3) -0.002(2)
C7 0.074(4) 0.067(4) 0.082(4) 0.018(3) 0.000(3) 0.011(3)
C8 0.083(6) 0.093(6) 0.103(6) 0.003(4) 0.016(4) -0.001(4)
C9 0.086(5) 0.108(6) 0.089(5) -0.004(4) -0.004(4) 0.005(4)
C10 0.074(4) 0.069(4) 0.084(4) -0.001(3) -0.001(3) 0.002(3)
C11 0.095(5) 0.109(6) 0.116(6) -0.024(4) -0.034(5) 0.018(4)
C12 0.080(5) 0.081(5) 0.105(5) -0.025(4) -0.004(3) 0.008(4)
C13 0.031(4) 0.024(3) 0.034(4) 0.000 0.000 0.010(2)
C14 0.097(5) 0.043(4) 0.054(3) -0.004(3) -0.003(3) 0.004(3)

loop_
_atom_type_symbol
_atom_type_description
_atom_type_scat_dispersion_real
_atom_type_scat_dispersion_imag
_atom_type_scat_source
C C 0.0033 0.0016 'International Tables Vol C Tables 4.2.6.8 and 6.1.1.4'
H H 0.0000 0.0000 'International Tables Vol C Tables 4.2.6.8 and 6.1.1.4'
N N 0.0061 0.0033 'International Tables Vol C Tables 4.2.6.8 and 6.1.1.4'
Cl Cl 0.1484 0.1585 'International Tables Vol C Tables 4.2.6.8 and 6.1.1.4'
Cu Cu 0.3201 1.2651 'International Tables Vol C Tables 4.2.6.8 and 6.1.1.4'

loop_
_geom_angle_atom_site_label_1
_geom_angle_atom_site_label_2
_geom_angle_atom_site_label_3
_geom_angle
_geom_angle_site_symmetry_1
_geom_angle_site_symmetry_3
C13 Cu1 Cl1 180.0 . .
C6 C1 C2 123.5(6) . .
C6 C1 N1 119.0(5) . .
C2 C1 N1 117.4(5) . .
C13 N1 C14 108.9(6) . .
C13 N1 C1 125.8(5) . .
C14 N1 C1 125.2(5) . .
C1 C2 C3 116.8(6) . .
C1 C2 C7 122.5(6) . .
C3 C2 C7 120.6(6) . .
C4 C3 C2 120.4(7) . .
C3 C4 C5 121.3(7) . .
C6 C5 C4 119.9(7) . .
C5 C6 C1 117.9(6) . .
C5 C6 C10 120.4(6) . .
C1 C6 C10 121.6(6) . .
C9 C7 C2 109.9(6) . .
C9 C7 C8 110.8(7) . .
C2 C7 C8 111.1(6) . .
C12 C10 C6 110.1(6) . .
C12 C10 C11 111.3(7) . .
C6 C10 C11 112.9(6) . .
N1 C13 N1 108.9(8) 2_455 .
N1 C13 Cu1 125.5(4) 2_455 .
N1 C13 Cu1 125.5(4) . .
N1 C14 C14 106.6(4) . 2_455

loop_
_geom_bond_atom_site_label_1
_geom_bond_atom_site_label_2
_geom_bond_distance
_geom_bond_site_symmetry_2
Cu1 C13 1.953(8) .
Cu1 Cl1 2.089(4) .
C1 C6 1.384(9) .
C1 C2 1.390(8) .
C1 N1 1.455(8) .
N1 C13 1.320(7) .
N1 C14 1.363(8) .
C2 C3 1.393(9) .
C2 C7 1.539(10) .
C3 C4 1.374(11) .
C4 C5 1.383(11) .
C5 C6 1.378(10) .
C6 C10 1.535(9) .
C7 C9 1.505(10) .
C7 C8 1.561(11) .
C10 C12 1.518(10) .
C10 C11 1.532(10) .
C13 N1 1.320(7) 2_455
C14 C14 1.368(15) 2_455

loop_
_geom_torsion_atom_site_label_1
_geom_torsion_atom_site_label_2
_geom_torsion_atom_site_label_3
_geom_torsion_atom_site_label_4
_geom_torsion
_geom_torsion_site_symmetry_4
C6 C1 N1 C13 -90.2(6) .
C2 C1 N1 C13 88.4(7) .
C6 C1 N1 C14 86.1(8) .
C2 C1 N1 C14 -95.4(7) .
C6 C1 C2 C3 -0.7(10) .
N1 C1 C2 C3 -179.2(6) .
C6 C1 C2 C7 -178.1(6) .
N1 C1 C2 C7 3.4(9) .
C1 C2 C3 C4 1.2(11) .
C7 C2 C3 C4 178.7(6) .
C2 C3 C4 C5 -2.3(12) .
C3 C4 C5 C6 2.7(11) .
C4 C5 C6 C1 -2.1(10) .
C4 C5 C6 C10 176.4(7) .
C2 C1 C6 C5 1.1(9) .
N1 C1 C6 C5 179.6(5) .
C2 C1 C6 C10 -177.4(6) .
N1 C1 C6 C10 1.1(8) .
C1 C2 C7 C9 -107.8(7) .
C3 C2 C7 C9 75.0(9) .
C1 C2 C7 C8 129.3(8) .
C3 C2 C7 C8 -48.0(9) .
C5 C6 C10 C12 -78.0(8) .
C1 C6 C10 C12 100.5(8) .
C5 C6 C10 C11 47.1(9) .
C1 C6 C10 C11 -134.4(7) .
C14 N1 C13 N1 -0.5(3) 2_455
C1 N1 C13 N1 176.2(7) 2_455
C14 N1 C13 Cu1 179.5(3) .
C1 N1 C13 Cu1 -3.8(7) .
Cl1 Cu1 C13 N1 170(100) 2_455
Cl1 Cu1 C13 N1 -10(100) .
C13 N1 C14 C14 1.3(8) 2_455
C1 N1 C14 C14 -175.5(7) 2_455
